data_7043946
loop_
_publ_author_name
'Mahapatra, Prithwish'
'Ghosh, Soumavo'
'Koizumi, Naoki'
'Kanetomo, Takuya'
'Ishida, Takayuki'
'Drew, Michael G.B'
'Ghosh, Ashutosh'

_publ_section_title
;
 Structural Variations in (CuL)2Ln Complexes of a Series of Lanthanide
 Ions with Salen-Type Unsymmetrical Schiff Base(H2L): The Dy and Tb
 Derivatives as Potential Single-Molecule Magnets
;
_journal_name_full 'Dalton Trans.'
_journal_paper_doi 10.1039/C7DT02061A
_journal_year 2017
_chemical_formula_sum 'C40 H42 Cu2 Dy N9 O13'
_chemical_formula_weight 1146.40
_space_group_crystal_system tetragonal
_space_group_IT_number 88
_space_group_name_Hall '-I 4ad'
_space_group_name_H-M_alt 'I 41/a'
_symmetry_space_group_name_Hall '-I 4ad'
_symmetry_space_group_name_H-M 'I 41/a :2'
_atom_sites_solution_hydrogens geom
_audit_creation_method SHELXL-2016/6
_audit_update_record
;
2017-07-31 deposited with the CCDC.
2017-08-10 downloaded from the CCDC.
;
_cell_angle_alpha 90
_cell_angle_beta 90
_cell_angle_gamma 90
_cell_formula_units_Z 8
_cell_length_a 17.317(5)
_cell_length_b 17.317(5)
_cell_length_c 30.722(5)
_cell_measurement_reflns_used 10506
_cell_measurement_temperature 293(2)
_cell_measurement_theta_max 25.052
_cell_measurement_theta_min 1.350
_cell_volume 9213(4)
_computing_cell_refinement 'Bruker SMART'
_computing_data_collection 'Bruker SMART'
_computing_data_reduction 'Bruker SAINT'
_computing_molecular_graphics PLATON(Spek,2004)
_computing_publication_material 'SHELXL-2016/6, PLATON, WINGX (Ferrugia, 2012)'
_computing_structure_refinement 'SHELXL-2016/6 (Sheldrick, 2016)'
_computing_structure_solution 'SHELXS-97 (Sheldrick, 2008)'
_diffrn_ambient_temperature 293(2)
_diffrn_measured_fraction_theta_full 0.989
_diffrn_measured_fraction_theta_max 0.989
_diffrn_measurement_device_type 'CCD area detector'
_diffrn_measurement_method 'phi and omega scans'
_diffrn_radiation_monochromator graphite
_diffrn_radiation_source 'fine-focus sealed tube'
_diffrn_radiation_type MoK\a
_diffrn_radiation_wavelength 0.71073
_diffrn_reflns_av_R_equivalents 0.0941
_diffrn_reflns_av_unetI/netI 0.0794
_diffrn_reflns_Laue_measured_fraction_full 0.989
_diffrn_reflns_Laue_measured_fraction_max 0.989
_diffrn_reflns_limit_h_max 18
_diffrn_reflns_limit_h_min -19
_diffrn_reflns_limit_k_max 20
_diffrn_reflns_limit_k_min -7
_diffrn_reflns_limit_l_max 36
_diffrn_reflns_limit_l_min -31
_diffrn_reflns_number 10506
_diffrn_reflns_point_group_measured_fraction_full 0.989
_diffrn_reflns_point_group_measured_fraction_max 0.989
_diffrn_reflns_theta_full 25.052
_diffrn_reflns_theta_max 25.052
_diffrn_reflns_theta_min 1.350
_exptl_absorpt_coefficient_mu 2.592
_exptl_absorpt_correction_T_max 0.949
_exptl_absorpt_correction_T_min 0.911
_exptl_absorpt_correction_type empirical
_exptl_absorpt_process_details SADABS
_exptl_crystal_colour green
_exptl_crystal_density_diffrn 1.653
_exptl_crystal_description prismatic
_exptl_crystal_F_000 4584
_exptl_crystal_size_max 0.04
_exptl_crystal_size_mid 0.03
_exptl_crystal_size_min 0.02
_refine_diff_density_max 1.532
_refine_diff_density_min -0.718
_refine_diff_density_rms 0.151
_refine_ls_extinction_method none
_refine_ls_goodness_of_fit_ref 1.137
_refine_ls_hydrogen_treatment constr
_refine_ls_matrix_type full
_refine_ls_number_parameters 297
_refine_ls_number_reflns 4049
_refine_ls_number_restraints 36
_refine_ls_restrained_S_all 1.161
_refine_ls_R_factor_all 0.0987
_refine_ls_R_factor_gt 0.0709
_refine_ls_shift/su_max 0.002
_refine_ls_shift/su_mean 0.000
_refine_ls_structure_factor_coef Fsqd
_refine_ls_weighting_details 'w=1/[\s^2^(Fo^2^)+(0.1006P)^2^+6.8432P] where P=(Fo^2^+2Fc^2^)/3'
_refine_ls_weighting_scheme calc
_refine_ls_wR_factor_gt 0.1823
_refine_ls_wR_factor_ref 0.1996
_reflns_Friedel_coverage 0.000
_reflns_number_gt 2793
_reflns_number_total 4049
_reflns_threshold_expression 'I > 2\s(I)'
_cod_data_source_file c7dt02061a2.cif
_cod_data_source_block 3
_cod_depositor_comments
;
The following automatic conversions were performed:

'_exptl_absorpt_correction_type' value 'EMPIRICAL' changed to
'empirical' according to
/home/data/users/saulius/crontab/automatic-downloads/rss-feeds/RSC/lib/dictionaries/cif_core.dic
dictionary named 'cif_core.dic' version 2.4.2 from 2011-04-26.

Automatic conversion script
Id: cif_fix_values 4973 2017-02-22 13:04:09Z antanas 
;
_cod_original_cell_volume 9213(6)
_cod_database_code 7043946
_shelx_shelxl_version_number 2016/6
_shelx_space_group_comment
;
The symmetry employed for this shelxl refinement is uniquely defined
by the following loop, which should always be used as a source of
symmetry information in preference to the above space-group names.
They are only intended as comments.
;

loop_
_space_group_symop_operation_xyz
'x, y, z'
'-x, -y+1/2, z'
'-y+3/4, x+1/4, z+1/4'
'y+1/4, -x+1/4, z+1/4'
'x+1/2, y+1/2, z+1/2'
'-x+1/2, -y+1, z+1/2'
'-y+5/4, x+3/4, z+3/4'
'y+3/4, -x+3/4, z+3/4'
'-x, -y, -z'
'x, y-1/2, -z'
'y-3/4, -x-1/4, -z-1/4'
'-y-1/4, x-1/4, -z-1/4'
'-x+1/2, -y+1/2, -z+1/2'
'x+1/2, y, -z+1/2'
'y-1/4, -x+1/4, -z+1/4'
'-y+1/4, x+1/4, -z+1/4'

loop_
_atom_site_label
_atom_site_type_symbol
_atom_site_fract_x
_atom_site_fract_y
_atom_site_fract_z
_atom_site_U_iso_or_equiv
_atom_site_adp_type
_atom_site_occupancy
_atom_site_site_symmetry_order
_atom_site_calc_flag
_atom_site_refinement_flags_posn
_atom_site_refinement_flags_adp
_atom_site_refinement_flags_occupancy
Cu1 Cu 0.51549(6) 0.07150(6) 0.62904(3) 0.0517(3) Uani 1 1 d . . .
Dy1 Dy 0.500000 0.250000 0.59146(2) 0.0619(3) Uani 1 2 d S T P
N1 N 0.4699(4) 0.0375(4) 0.6858(3) 0.069(2) Uani 1 1 d . . .
N2 N 0.4980(4) -0.0259(4) 0.5969(3) 0.0582(19) Uani 1 1 d . . .
N4 N 0.500000 0.250000 0.4970(5) 0.087(4) Uani 1 2 d S TU P
N5 N 0.3345(8) 0.1736(7) 0.6023(4) 0.102(3) Uani 1 1 d . . .
O1 O 0.5297(3) 0.1758(3) 0.65276(18) 0.0538(14) Uani 1 1 d . . .
O2 O 0.5488(3) 0.1250(3) 0.57517(19) 0.0523(14) Uani 1 1 d . . .
O3 O 0.500000 0.250000 0.4558(5) 0.131(5) Uani 1 2 d S TU P
O4 O 0.4510(5) 0.2142(4) 0.5169(3) 0.091(2) Uani 1 1 d . U .
O6 O 0.3908(8) 0.1361(7) 0.6030(4) 0.144(4) Uani 1 1 d . U .
O7 O 0.3471(7) 0.2447(8) 0.5959(4) 0.145(4) Uani 1 1 d . U .
O5 O 0.2740(6) 0.1503(7) 0.6074(4) 0.147(4) Uani 1 1 d . . .
C1 C 0.5603(5) 0.1817(5) 0.6916(3) 0.058(2) Uani 1 1 d . . .
C2 C 0.6118(5) 0.2422(6) 0.6999(3) 0.067(2) Uani 1 1 d . . .
H2 H 0.621914 0.278218 0.678143 0.081 Uiso 1 1 calc R U .
C3 C 0.6489(7) 0.2497(8) 0.7408(5) 0.096(4) Uani 1 1 d . . .
H3 H 0.681425 0.291436 0.745771 0.115 Uiso 1 1 calc R U .
C4 C 0.6380(9) 0.1983(10) 0.7718(5) 0.121(5) Uani 1 1 d . . .
H4 H 0.666373 0.200133 0.797509 0.146 Uiso 1 1 calc R U .
C5 C 0.5816(9) 0.1401(8) 0.7649(4) 0.108(4) Uani 1 1 d . . .
H5 H 0.569753 0.107180 0.787826 0.129 Uiso 1 1 calc R U .
C6 C 0.5430(6) 0.1296(6) 0.7256(3) 0.070(3) Uani 1 1 d . . .
C7 C 0.4852(6) 0.0711(6) 0.7223(3) 0.071(3) Uani 1 1 d . . .
C8 C 0.4449(9) 0.0494(9) 0.7630(4) 0.123(5) Uani 1 1 d . . .
H8A H 0.448918 -0.005376 0.767353 0.185 Uiso 1 1 calc R U .
H8B H 0.391494 0.063704 0.761035 0.185 Uiso 1 1 calc R U .
H8C H 0.468309 0.075763 0.787167 0.185 Uiso 1 1 calc R U .
C9 C 0.4100(8) -0.0233(8) 0.6857(4) 0.105(4) Uani 1 1 d . . .
H9A H 0.363976 -0.003310 0.699705 0.126 Uiso 1 1 calc R U .
H9B H 0.428322 -0.066618 0.702869 0.126 Uiso 1 1 calc R U .
C10 C 0.3881(10) -0.0529(10) 0.6392(6) 0.137(5) Uani 1 1 d . U .
H10A H 0.347113 -0.090683 0.641931 0.165 Uiso 1 1 calc R U .
H10B H 0.368158 -0.009835 0.622443 0.165 Uiso 1 1 calc R U .
C11 C 0.4492(7) -0.0860(6) 0.6164(4) 0.089(3) Uani 1 1 d . . .
H11A H 0.429074 -0.119358 0.593736 0.107 Uiso 1 1 calc R U .
H11B H 0.479887 -0.117385 0.636065 0.107 Uiso 1 1 calc R U .
C12 C 0.5286(5) -0.0394(5) 0.5596(3) 0.060(2) Uani 1 1 d . . .
H12 H 0.516895 -0.086573 0.546719 0.072 Uiso 1 1 calc R U .
C13 C 0.5787(5) 0.0104(5) 0.5360(3) 0.0513(19) Uani 1 1 d . . .
C14 C 0.6199(5) -0.0231(5) 0.5005(3) 0.062(2) Uani 1 1 d . . .
H14 H 0.611374 -0.074773 0.493764 0.075 Uiso 1 1 calc R U .
C15 C 0.6709(6) 0.0176(6) 0.4764(3) 0.068(2) Uani 1 1 d . . .
H15 H 0.698045 -0.005540 0.453760 0.081 Uiso 1 1 calc R U .
C16 C 0.6814(6) 0.0935(6) 0.4862(3) 0.072(3) Uani 1 1 d . . .
H16 H 0.716857 0.121642 0.469916 0.086 Uiso 1 1 calc R U .
C17 C 0.6419(6) 0.1307(5) 0.5192(3) 0.059(2) Uani 1 1 d . . .
H17 H 0.651128 0.182729 0.524771 0.071 Uiso 1 1 calc R U .
C18 C 0.5879(4) 0.0898(4) 0.5444(3) 0.0443(18) Uani 1 1 d . . .
N3 N 0.6516(7) 0.0453(6) 0.6436(4) 0.098(3) Uani 1 1 d . . .
C19 C 0.7040(8) 0.0750(9) 0.6395(5) 0.104(4) Uani 1 1 d . . .
C20A C 0.7742(17) 0.1209(18) 0.6391(10) 0.120(13) Uiso 0.55(5) 1 d . . P
H20A H 0.803809 0.108695 0.613603 0.180 Uiso 0.55(5) 1 calc R U P
H20B H 0.761067 0.174785 0.638814 0.180 Uiso 0.55(5) 1 calc R U P
H20C H 0.804171 0.109668 0.664627 0.180 Uiso 0.55(5) 1 calc R U P
C20B C 0.760(5) 0.068(5) 0.610(3) 0.31(5) Uiso 0.45(5) 1 d . . P
H20D H 0.799940 0.104185 0.615619 0.458 Uiso 0.45(5) 1 calc R U P
H20E H 0.780167 0.016261 0.610777 0.458 Uiso 0.45(5) 1 calc R U P
H20F H 0.738478 0.077342 0.581345 0.458 Uiso 0.45(5) 1 calc R U P

loop_
_atom_site_aniso_label
_atom_site_aniso_U_11
_atom_site_aniso_U_22
_atom_site_aniso_U_33
_atom_site_aniso_U_23
_atom_site_aniso_U_13
_atom_site_aniso_U_12
Cu1 0.0578(6) 0.0437(6) 0.0537(6) 0.0099(4) 0.0041(5) -0.0014(4)
Dy1 0.1046(6) 0.0362(4) 0.0447(4) 0.000 0.000 0.0092(3)
N1 0.065(5) 0.060(5) 0.081(6) 0.021(4) 0.020(4) -0.001(4)
N2 0.069(5) 0.036(4) 0.069(5) 0.010(3) 0.000(4) -0.008(3)
N4 0.101(6) 0.083(5) 0.077(5) 0.000 0.000 0.011(4)
N5 0.109(9) 0.105(8) 0.092(8) -0.002(6) -0.015(7) -0.037(8)
O1 0.067(4) 0.047(3) 0.048(3) 0.002(3) 0.000(3) -0.002(3)
O2 0.062(3) 0.040(3) 0.055(3) 0.000(3) 0.001(3) -0.007(3)
O3 0.187(9) 0.117(8) 0.090(7) 0.000 0.000 0.027(7)
O4 0.115(4) 0.071(3) 0.086(4) -0.010(3) -0.014(3) 0.009(3)
O6 0.136(5) 0.157(6) 0.141(6) -0.017(4) -0.011(4) 0.017(4)
O7 0.152(6) 0.146(5) 0.138(5) 0.003(4) 0.001(4) -0.028(4)
O5 0.085(6) 0.165(10) 0.191(11) 0.036(8) -0.014(7) -0.072(7)
C1 0.057(5) 0.059(5) 0.057(6) -0.002(4) 0.003(4) 0.011(4)
C2 0.053(5) 0.083(7) 0.065(6) -0.003(5) -0.003(4) 0.006(5)
C3 0.084(8) 0.095(9) 0.108(10) -0.027(8) -0.024(7) 0.019(7)
C4 0.130(12) 0.157(14) 0.077(9) 0.024(9) -0.035(8) -0.012(11)
C5 0.129(11) 0.130(11) 0.065(8) 0.020(7) -0.007(7) 0.000(9)
C6 0.074(6) 0.088(7) 0.048(5) 0.007(5) 0.001(5) 0.013(6)
C7 0.081(7) 0.082(7) 0.051(6) 0.021(5) 0.011(5) 0.014(6)
C8 0.149(13) 0.135(12) 0.086(9) 0.040(8) 0.034(9) 0.011(10)
C9 0.117(10) 0.110(9) 0.088(8) 0.000(7) 0.047(7) -0.042(8)
C10 0.124(9) 0.134(9) 0.153(9) 0.007(8) 0.002(8) -0.026(7)
C11 0.104(9) 0.059(6) 0.104(9) 0.002(6) 0.031(7) -0.022(6)
C12 0.066(6) 0.037(4) 0.077(7) 0.000(4) -0.008(5) 0.002(4)
C13 0.052(5) 0.047(5) 0.055(5) 0.000(4) -0.009(4) 0.006(4)
C14 0.071(6) 0.055(5) 0.062(6) -0.009(4) -0.009(5) 0.007(5)
C15 0.069(6) 0.067(6) 0.068(6) -0.009(5) 0.001(5) 0.004(5)
C16 0.072(6) 0.072(6) 0.071(6) 0.003(5) 0.022(5) -0.002(5)
C17 0.090(7) 0.038(4) 0.050(5) -0.002(4) 0.008(5) -0.007(4)
C18 0.048(4) 0.039(4) 0.046(4) -0.001(3) 0.001(4) 0.002(3)
N3 0.095(8) 0.102(8) 0.098(7) 0.022(6) 0.008(6) -0.009(6)
C19 0.077(9) 0.098(10) 0.137(12) 0.043(9) 0.015(8) 0.021(8)

loop_
_atom_type_symbol
_atom_type_description
_atom_type_scat_dispersion_real
_atom_type_scat_dispersion_imag
_atom_type_scat_source
C C 0.0033 0.0016 'International Tables Vol C Tables 4.2.6.8 and 6.1.1.4'
H H 0.0000 0.0000 'International Tables Vol C Tables 4.2.6.8 and 6.1.1.4'
N N 0.0061 0.0033 'International Tables Vol C Tables 4.2.6.8 and 6.1.1.4'
O O 0.0106 0.0060 'International Tables Vol C Tables 4.2.6.8 and 6.1.1.4'
Cu Cu 0.3201 1.2651 'International Tables Vol C Tables 4.2.6.8 and 6.1.1.4'
Dy Dy -0.1892 4.4098 'International Tables Vol C Tables 4.2.6.8 and 6.1.1.4'

loop_
_geom_angle_atom_site_label_1
_geom_angle_atom_site_label_2
_geom_angle_atom_site_label_3
_geom_angle
_geom_angle_site_symmetry_1
_geom_angle_site_symmetry_3
O1 Cu1 N2 171.6(3) . .
O1 Cu1 O2 81.0(2) . .
N2 Cu1 O2 91.5(3) . .
O1 Cu1 N1 89.8(3) . .
N2 Cu1 N1 97.1(3) . .
O2 Cu1 N1 168.2(3) . .
O1 Cu1 N3 89.0(3) . .
N2 Cu1 N3 94.6(4) . .
O2 Cu1 N3 87.6(3) . .
N1 Cu1 N3 99.6(4) . .
O1 Dy1 O1 72.6(3) 2_655 .
O1 Dy1 O2 65.85(19) 2_655 2_655
O1 Dy1 O2 138.46(19) . 2_655
O1 Dy1 O2 138.46(19) 2_655 .
O1 Dy1 O2 65.85(19) . .
O2 Dy1 O2 155.7(3) 2_655 .
O1 Dy1 O4 142.5(2) 2_655 .
O1 Dy1 O4 132.2(2) . .
O2 Dy1 O4 85.0(2) 2_655 .
O2 Dy1 O4 72.8(2) . .
O1 Dy1 O4 132.2(2) 2_655 2_655
O1 Dy1 O4 142.5(2) . 2_655
O2 Dy1 O4 72.8(2) 2_655 2_655
O2 Dy1 O4 85.0(2) . 2_655
O4 Dy1 O4 49.3(4) . 2_655
O1 Dy1 O7 76.0(3) 2_655 .
O1 Dy1 O7 99.1(3) . .
O2 Dy1 O7 71.8(3) 2_655 .
O2 Dy1 O7 109.5(3) . .
O4 Dy1 O7 72.7(3) . .
O4 Dy1 O7 113.1(3) 2_655 .
O1 Dy1 O7 99.1(3) 2_655 2_655
O1 Dy1 O7 76.0(3) . 2_655
O2 Dy1 O7 109.5(3) 2_655 2_655
O2 Dy1 O7 71.8(3) . 2_655
O4 Dy1 O7 113.1(3) . 2_655
O4 Dy1 O7 72.7(3) 2_655 2_655
O7 Dy1 O7 174.1(5) . 2_655
O1 Dy1 O6 69.7(3) 2_655 2_655
O1 Dy1 O6 98.0(3) . 2_655
O2 Dy1 O6 67.6(3) 2_655 2_655
O2 Dy1 O6 115.8(3) . 2_655
O4 Dy1 O6 121.6(3) . 2_655
O4 Dy1 O6 73.1(3) 2_655 2_655
O7 Dy1 O6 134.7(4) . 2_655
O7 Dy1 O6 44.2(4) 2_655 2_655
O1 Dy1 O6 98.0(3) 2_655 .
O1 Dy1 O6 69.7(3) . .
O2 Dy1 O6 115.8(3) 2_655 .
O2 Dy1 O6 67.6(3) . .
O4 Dy1 O6 73.1(3) . .
O4 Dy1 O6 121.6(3) 2_655 .
O7 Dy1 O6 44.2(4) . .
O7 Dy1 O6 134.7(4) 2_655 .
O6 Dy1 O6 165.2(5) 2_655 .
O1 Dy1 N4 143.69(14) 2_655 .
O1 Dy1 N4 143.69(14) . .
O2 Dy1 N4 77.84(14) 2_655 .
O2 Dy1 N4 77.84(14) . .
O4 Dy1 N4 24.7(2) . .
O4 Dy1 N4 24.7(2) 2_655 .
O7 Dy1 N4 93.0(3) . .
O7 Dy1 N4 93.0(3) 2_655 .
O6 Dy1 N4 97.4(3) 2_655 .
O6 Dy1 N4 97.4(3) . .
C7 N1 C9 117.7(9) . .
C7 N1 Cu1 122.9(7) . .
C9 N1 Cu1 119.1(7) . .
C12 N2 C11 118.2(8) . .
C12 N2 Cu1 122.5(6) . .
C11 N2 Cu1 119.3(7) . .
O4 N4 O4 119.6(15) 2_655 .
O4 N4 O3 120.2(8) 2_655 .
O4 N4 O3 120.2(8) . .
O4 N4 Dy1 59.8(8) 2_655 .
O4 N4 Dy1 59.8(8) . .
O3 N4 Dy1 180.0 . .
O5 N5 O6 124.6(15) . .
O5 N5 O7 121.8(15) . .
O6 N5 O7 113.6(13) . .
C1 O1 Cu1 117.4(5) . .
C1 O1 Dy1 141.3(5) . .
Cu1 O1 Dy1 100.3(2) . .
C18 O2 Cu1 122.3(5) . .
C18 O2 Dy1 139.2(5) . .
Cu1 O2 Dy1 98.4(2) . .
N4 O4 Dy1 95.6(8) . .
N5 O6 Dy1 99.8(10) . .
N5 O7 Dy1 102.3(10) . .
O1 C1 C2 118.8(8) . .
O1 C1 C6 122.5(9) . .
C2 C1 C6 118.6(9) . .
C1 C2 C3 121.2(11) . .
C1 C2 H2 119.4 . .
C3 C2 H2 119.4 . .
C4 C3 C2 121.1(13) . .
C4 C3 H3 119.5 . .
C2 C3 H3 119.5 . .
C3 C4 C5 117.9(12) . .
C3 C4 H4 121.0 . .
C5 C4 H4 121.0 . .
C6 C5 C4 123.6(12) . .
C6 C5 H5 118.2 . .
C4 C5 H5 118.2 . .
C5 C6 C1 117.1(11) . .
C5 C6 C7 119.4(10) . .
C1 C6 C7 123.4(9) . .
N1 C7 C6 121.6(9) . .
N1 C7 C8 121.6(11) . .
C6 C7 C8 116.8(11) . .
C7 C8 H8A 109.5 . .
C7 C8 H8B 109.5 . .
H8A C8 H8B 109.5 . .
C7 C8 H8C 109.5 . .
H8A C8 H8C 109.5 . .
H8B C8 H8C 109.5 . .
N1 C9 C10 113.8(10) . .
N1 C9 H9A 108.8 . .
C10 C9 H9A 108.8 . .
N1 C9 H9B 108.8 . .
C10 C9 H9B 108.8 . .
H9A C9 H9B 107.7 . .
C11 C10 C9 114.2(14) . .
C11 C10 H10A 108.7 . .
C9 C10 H10A 108.7 . .
C11 C10 H10B 108.7 . .
C9 C10 H10B 108.7 . .
H10A C10 H10B 107.6 . .
C10 C11 N2 110.5(11) . .
C10 C11 H11A 109.6 . .
N2 C11 H11A 109.6 . .
C10 C11 H11B 109.6 . .
N2 C11 H11B 109.6 . .
H11A C11 H11B 108.1 . .
N2 C12 C13 126.6(8) . .
N2 C12 H12 116.7 . .
C13 C12 H12 116.7 . .
C18 C13 C12 124.6(8) . .
C18 C13 C14 118.8(8) . .
C12 C13 C14 116.6(8) . .
C15 C14 C13 122.2(9) . .
C15 C14 H14 118.9 . .
C13 C14 H14 118.9 . .
C14 C15 C16 118.0(9) . .
C14 C15 H15 121.0 . .
C16 C15 H15 121.0 . .
C15 C16 C17 123.2(9) . .
C15 C16 H16 118.4 . .
C17 C16 H16 118.4 . .
C16 C17 C18 119.8(8) . .
C16 C17 H17 120.1 . .
C18 C17 H17 120.1 . .
O2 C18 C17 120.4(7) . .
O2 C18 C13 121.8(7) . .
C17 C18 C13 117.8(7) . .
C19 N3 Cu1 136.2(11) . .
N3 C19 C20B 131(5) . .
N3 C19 C20A 173(2) . .
C20B C19 C20A 56(4) . .
C19 C20A H20A 109.5 . .
C19 C20A H20B 109.5 . .
H20A C20A H20B 109.5 . .
C19 C20A H20C 109.5 . .
H20A C20A H20C 109.5 . .
H20B C20A H20C 109.5 . .
C19 C20B H20D 109.5 . .
C19 C20B H20E 109.5 . .
H20D C20B H20E 109.5 . .
C19 C20B H20F 109.5 . .
H20D C20B H20F 109.5 . .
H20E C20B H20F 109.5 . .

loop_
_geom_bond_atom_site_label_1
_geom_bond_atom_site_label_2
_geom_bond_distance
_geom_bond_site_symmetry_2
Cu1 O1 1.963(5) .
Cu1 N2 1.978(7) .
Cu1 O2 1.982(6) .
Cu1 N1 2.002(8) .
Cu1 N3 2.441(12) .
Cu1 Dy1 3.3105(13) .
Dy1 O1 2.337(5) 2_655
Dy1 O1 2.337(5) .
Dy1 O2 2.376(5) 2_655
Dy1 O2 2.376(5) .
Dy1 O4 2.520(8) .
Dy1 O4 2.520(8) 2_655
Dy1 O7 2.653(12) .
Dy1 O7 2.653(12) 2_655
Dy1 O6 2.756(13) 2_655
Dy1 O6 2.756(13) .
Dy1 N4 2.902(15) .
N1 C7 1.292(13) .
N1 C9 1.477(13) .
N2 C12 1.285(11) .
N2 C11 1.469(12) .
N4 O4 1.216(10) 2_655
N4 O4 1.216(10) .
N4 O3 1.265(19) .
N5 O5 1.135(13) .
N5 O6 1.171(14) .
N5 O7 1.265(14) .
O1 C1 1.310(10) .
O2 C18 1.314(9) .
C1 C2 1.400(13) .
C1 C6 1.412(13) .
C2 C3 1.416(15) .
C2 H2 0.9300 .
C3 C4 1.318(18) .
C3 H3 0.9300 .
C4 C5 1.42(2) .
C4 H4 0.9300 .
C5 C6 1.391(16) .
C5 H5 0.9300 .
C6 C7 1.428(15) .
C7 C8 1.481(15) .
C8 H8A 0.9600 .
C8 H8B 0.9600 .
C8 H8C 0.9600 .
C9 C10 1.56(2) .
C9 H9A 0.9700 .
C9 H9B 0.9700 .
C10 C11 1.392(19) .
C10 H10A 0.9700 .
C10 H10B 0.9700 .
C11 H11A 0.9700 .
C11 H11B 0.9700 .
C12 C13 1.423(12) .
C12 H12 0.9300 .
C13 C18 1.408(11) .
C13 C14 1.425(12) .
C14 C15 1.352(13) .
C14 H14 0.9300 .
C15 C16 1.360(13) .
C15 H15 0.9300 .
C16 C17 1.384(12) .
C16 H16 0.9300 .
C17 C18 1.405(11) .
C17 H17 0.9300 .
N3 C19 1.051(15) .
C19 C20B 1.33(8) .
C19 C20A 1.45(3) .
C20A H20A 0.9600 .
C20A H20B 0.9600 .
C20A H20C 0.9600 .
C20B H20D 0.9600 .
C20B H20E 0.9600 .
C20B H20F 0.9600 .
